data_2242884
loop_
_publ_author_name
'Manohar, R.'
'Harikrishna, M.'
'Etti, S. Harikrishna'
'Ramanathan, C.'
'Gunasekaran, K.'

_publ_section_title
;
 Crystal structure of
 4,5,6,7,8,8-hexachloro-2-(3,4-dimethoxyphenethyl)-3a,4,7,7a-tetrahydro-1<i>H</i>-4,7-methanoisoindole-1,3(2<i>H</i>)-dione
 [+solvent]
;
_journal_issue 5
_journal_name_full 'Acta Crystallographica Section E'
_journal_page_first 562
_journal_page_last 564
_journal_paper_doi 10.1107/S2056989019004109
_journal_volume 75
_journal_year 2019
_chemical_formula_iupac 'C19 H15 Cl6 N O4 [+ solvent]'
_chemical_formula_moiety 'C19 H15 Cl6 N O4'
_chemical_formula_sum 'C19 H15 Cl6 N O4'
_chemical_formula_weight 534.02
_chemical_name_systematic
4,5,6,7,8,8-Hexachloro-2-(3,4-dimethoxyphenethyl)-3a,4,7,7a-tetrahydro-1<i>H</i>-4,7-methanoisoindole-1,3(2<i>H</i>)-dione
_space_group_crystal_system tetragonal
_space_group_IT_number 88
_space_group_name_Hall '-I 4ad'
_space_group_name_H-M_alt 'I 41/a'
_symmetry_space_group_name_Hall '-I 4ad'
_symmetry_space_group_name_H-M 'I 41/a :2'
_atom_sites_solution_hydrogens geom
_atom_sites_solution_primary direct
_atom_sites_solution_secondary difmap
_audit_creation_method SHELXL-2018/3
_cell_angle_alpha 90
_cell_angle_beta 90
_cell_angle_gamma 90
_cell_formula_units_Z 16
_cell_length_a 29.6250(9)
_cell_length_b 29.6250(9)
_cell_length_c 10.2427(4)
_cell_measurement_reflns_used 5181
_cell_measurement_temperature 293(2)
_cell_measurement_theta_max 29.232
_cell_measurement_theta_min 2.750
_cell_volume 8989.4(5)
_computing_cell_refinement
;
SAINT (Bruker, 2008)
;
_computing_data_collection
;
APEX2 (Bruker, 2008)
;
_computing_data_reduction
;
SAINT (Bruker, 2008)
;
_computing_molecular_graphics
;
ORTEP-3 for Windows (Farrugia, 2012)
;
_computing_publication_material
;
SHELXL2018 (Sheldrick, 2015) and PLATON (Spek, 2009)
;
_computing_structure_refinement
;
SHELXL2018 (Sheldrick, 2015)
;
_computing_structure_solution
;
SHELXS97 (Sheldrick, 2008)
;
_diffrn_ambient_temperature 293(2)
_diffrn_measured_fraction_theta_full 0.999
_diffrn_measured_fraction_theta_max 0.847
_diffrn_measurement_device_type 'Bruker SMART APEXII area-detector'
_diffrn_measurement_method '\w and \f scans'
_diffrn_radiation_type MoK\a
_diffrn_radiation_wavelength 0.71073
_diffrn_reflns_av_R_equivalents 0.0209
_diffrn_reflns_av_unetI/netI 0.0418
_diffrn_reflns_limit_h_max 24
_diffrn_reflns_limit_h_min -32
_diffrn_reflns_limit_k_max 24
_diffrn_reflns_limit_k_min -40
_diffrn_reflns_limit_l_max 12
_diffrn_reflns_limit_l_min -12
_diffrn_reflns_number 10728
_diffrn_reflns_theta_full 25.242
_diffrn_reflns_theta_max 29.232
_diffrn_reflns_theta_min 2.750
_exptl_absorpt_coefficient_mu 0.791
_exptl_absorpt_correction_T_max 0.863
_exptl_absorpt_correction_T_min 0.752
_exptl_absorpt_correction_type multi-scan
_exptl_absorpt_process_details
;
(<i>SADABS</i>; Bruker, 2008)
;
_exptl_crystal_colour colourless
_exptl_crystal_density_diffrn 1.578
_exptl_crystal_description block
_exptl_crystal_F_000 4320
_exptl_crystal_size_max 0.260
_exptl_crystal_size_mid 0.210
_exptl_crystal_size_min 0.150
_refine_diff_density_max 0.326
_refine_diff_density_min -0.210
_refine_ls_extinction_method none
_refine_ls_goodness_of_fit_ref 1.038
_refine_ls_hydrogen_treatment constr
_refine_ls_matrix_type full
_refine_ls_number_parameters 273
_refine_ls_number_reflns 5181
_refine_ls_number_restraints 0
_refine_ls_restrained_S_all 1.038
_refine_ls_R_factor_all 0.0781
_refine_ls_R_factor_gt 0.0414
_refine_ls_shift/su_max 0.001
_refine_ls_shift/su_mean 0.000
_refine_ls_structure_factor_coef Fsqd
_refine_ls_weighting_details 'w=1/[\s^2^(Fo^2^)+(0.0460P)^2^+2.6033P] where P=(Fo^2^+2Fc^2^)/3'
_refine_ls_weighting_scheme calc
_refine_ls_wR_factor_gt 0.0914
_refine_ls_wR_factor_ref 0.1011
_reflns_number_gt 3330
_reflns_number_total 5181
_reflns_threshold_expression 'I > 2\s(I)'
_cod_data_source_file su5485sup1.cif
_cod_data_source_block I
_cod_original_cell_volume 8989.4(6)
_cod_database_code 2242884
_shelx_space_group_comment
;
The symmetry employed for this shelxl refinement is uniquely defined
by the following loop, which should always be used as a source of
symmetry information in preference to the above space-group names.
They are only intended as comments.
;

loop_
_space_group_symop_operation_xyz
'x, y, z'
'-x+1/2, -y, z+1/2'
'-y+3/4, x+1/4, z+1/4'
'y+3/4, -x+3/4, z+3/4'
'x+1/2, y+1/2, z+1/2'
'-x+1, -y+1/2, z+1'
'-y+5/4, x+3/4, z+3/4'
'y+5/4, -x+5/4, z+5/4'
'-x, -y, -z'
'x-1/2, y, -z-1/2'
'y-3/4, -x-1/4, -z-1/4'
'-y-3/4, x-3/4, -z-3/4'
'-x+1/2, -y+1/2, -z+1/2'
'x, y+1/2, -z'
'y-1/4, -x+1/4, -z+1/4'
'-y-1/4, x-1/4, -z-1/4'

loop_
_atom_site_type_symbol
_atom_site_label
_atom_site_fract_x
_atom_site_fract_y
_atom_site_fract_z
_atom_site_U_iso_or_equiv
_atom_site_adp_type
_atom_site_calc_flag
_atom_site_occupancy
Cl Cl1 0.64197(3) 0.18131(2) 0.50159(7) 0.0609(2) Uani d 1
Cl Cl2 0.53878(2) 0.16505(2) 0.39238(6) 0.05182(19) Uani d 1
Cl Cl3 0.51735(2) 0.05095(2) 0.39790(6) 0.04926(18) Uani d 1
Cl Cl4 0.60427(3) -0.00099(2) 0.52552(7) 0.0560(2) Uani d 1
Cl Cl5 0.68772(2) 0.07881(3) 0.59849(7) 0.0604(2) Uani d 1
Cl Cl6 0.65299(2) 0.08158(2) 0.33757(6) 0.05024(19) Uani d 1
O O1 0.55317(7) 0.18699(7) 0.73520(19) 0.0638(6) Uani d 1
O O2 0.51935(7) 0.03730(7) 0.74848(17) 0.0583(5) Uani d 1
O O3 0.29789(7) 0.07109(6) 0.78565(19) 0.0606(5) Uani d 1
O O4 0.26332(6) 0.14834(6) 0.75279(18) 0.0512(5) Uani d 1
N N1 0.52660(7) 0.11436(8) 0.74800(18) 0.0436(5) Uani d 1
C C1 0.55897(9) 0.14695(10) 0.7253(2) 0.0452(6) Uani d 1
C C2 0.60172(8) 0.12358(8) 0.6826(2) 0.0374(6) Uani d 1
H H2 0.627206 0.131273 0.739349 0.045 Uiso calc 1
C C3 0.59071(7) 0.07269(8) 0.6881(2) 0.0345(5) Uani d 1
H H3 0.610647 0.056594 0.748616 0.041 Uiso calc 1
C C4 0.54179(9) 0.07055(10) 0.7313(2) 0.0419(6) Uani d 1
C C5 0.59788(8) 0.05717(7) 0.5446(2) 0.0321(5) Uani d 1
C C6 0.63858(7) 0.08698(9) 0.5043(2) 0.0359(6) Uani d 1
C C7 0.61330(8) 0.13120(8) 0.5366(2) 0.0353(5) Uani d 1
C C8 0.57030(7) 0.12315(8) 0.45795(19) 0.0304(5) Uani d 1
C C9 0.56157(7) 0.07940(8) 0.46217(19) 0.0291(5) Uani d 1
C C10 0.47983(9) 0.12501(11) 0.7835(2) 0.0561(8) Uani d 1
H H10A 0.478774 0.154042 0.827179 0.067 Uiso calc 1
H H10B 0.468475 0.102335 0.843401 0.067 Uiso calc 1
C C11 0.45025(10) 0.12635(15) 0.6621(3) 0.0885(13) Uani d 1
H H11A 0.460751 0.150372 0.605383 0.106 Uiso calc 1
H H11B 0.453546 0.098090 0.615245 0.106 Uiso calc 1
C C12 0.40091(10) 0.13382(14) 0.6918(3) 0.0630(9) Uani d 1
C C13 0.37364(10) 0.09809(11) 0.7279(2) 0.0580(8) Uani d 1
H H13 0.386380 0.069607 0.737894 0.070 Uiso calc 1
C C14 0.32777(9) 0.10361(9) 0.7495(2) 0.0439(6) Uani d 1
C C15 0.30858(8) 0.14660(9) 0.7326(2) 0.0396(6) Uani d 1
C C16 0.33546(9) 0.18220(10) 0.6993(2) 0.0519(7) Uani d 1
H H16 0.322956 0.210806 0.689646 0.062 Uiso calc 1
C C17 0.38163(10) 0.17583(13) 0.6796(3) 0.0641(9) Uani d 1
H H17 0.399661 0.200407 0.657959 0.077 Uiso calc 1
C C18 0.31333(14) 0.02580(11) 0.7890(4) 0.0954(13) Uani d 1
H H18A 0.323689 0.017167 0.703745 0.143 Uiso calc 1
H H18B 0.289057 0.006337 0.815147 0.143 Uiso calc 1
H H18C 0.337711 0.023232 0.850281 0.143 Uiso calc 1
C C19 0.24021(10) 0.18878(10) 0.7231(3) 0.0670(9) Uani d 1
H H19A 0.249922 0.212192 0.781535 0.101 Uiso calc 1
H H19B 0.208313 0.184150 0.732920 0.101 Uiso calc 1
H H19C 0.246680 0.197481 0.634816 0.101 Uiso calc 1

loop_
_atom_site_aniso_label
_atom_site_aniso_U_11
_atom_site_aniso_U_22
_atom_site_aniso_U_33
_atom_site_aniso_U_12
_atom_site_aniso_U_13
_atom_site_aniso_U_23
Cl1 0.0617(5) 0.0460(4) 0.0751(5) -0.0269(4) 0.0008(4) 0.0089(3)
Cl2 0.0569(4) 0.0473(4) 0.0512(4) 0.0131(3) -0.0095(3) 0.0098(3)
Cl3 0.0436(4) 0.0551(4) 0.0491(4) -0.0167(3) -0.0143(3) -0.0023(3)
Cl4 0.0691(5) 0.0336(3) 0.0652(4) 0.0060(3) 0.0037(4) 0.0058(3)
Cl5 0.0315(3) 0.0879(6) 0.0618(4) 0.0052(4) -0.0120(3) 0.0078(4)
Cl6 0.0448(4) 0.0656(5) 0.0404(3) -0.0024(3) 0.0122(3) 0.0030(3)
O1 0.0729(15) 0.0533(13) 0.0651(13) 0.0064(11) -0.0032(11) -0.0172(10)
O2 0.0576(12) 0.0645(13) 0.0527(11) -0.0226(11) 0.0096(9) 0.0062(10)
O3 0.0659(13) 0.0456(11) 0.0703(13) 0.0102(11) -0.0031(11) 0.0087(10)
O4 0.0419(11) 0.0452(10) 0.0664(12) 0.0106(9) -0.0006(9) 0.0052(9)
N1 0.0363(12) 0.0636(15) 0.0310(10) -0.0031(11) 0.0025(9) -0.0060(10)
C1 0.0504(17) 0.0571(17) 0.0282(12) -0.0019(15) -0.0080(11) -0.0082(12)
C2 0.0345(13) 0.0465(15) 0.0312(12) -0.0078(11) -0.0062(10) -0.0023(11)
C3 0.0310(12) 0.0449(14) 0.0275(11) -0.0035(11) -0.0047(10) 0.0076(10)
C4 0.0439(15) 0.0561(17) 0.0258(12) -0.0064(14) -0.0029(11) 0.0023(12)
C5 0.0362(13) 0.0293(12) 0.0309(11) -0.0027(10) -0.0018(10) 0.0053(10)
C6 0.0280(12) 0.0471(15) 0.0326(12) -0.0034(11) -0.0031(10) 0.0063(11)
C7 0.0341(13) 0.0352(13) 0.0366(12) -0.0143(11) -0.0020(10) 0.0025(11)
C8 0.0272(12) 0.0397(13) 0.0245(10) -0.0003(10) -0.0018(9) 0.0029(10)
C9 0.0261(11) 0.0379(13) 0.0234(10) -0.0044(10) -0.0026(9) -0.0002(10)
C10 0.0403(15) 0.089(2) 0.0392(14) 0.0055(15) 0.0103(12) -0.0088(14)
C11 0.0425(17) 0.181(4) 0.0419(17) 0.017(2) 0.0052(14) -0.009(2)
C12 0.0434(17) 0.115(3) 0.0300(14) 0.006(2) 0.0000(12) -0.0106(16)
C13 0.0549(18) 0.086(2) 0.0331(14) 0.0287(18) -0.0063(13) -0.0089(14)
C14 0.0463(16) 0.0576(17) 0.0278(12) 0.0119(14) -0.0041(11) -0.0027(12)
C15 0.0411(15) 0.0490(15) 0.0288(12) 0.0042(13) -0.0035(11) -0.0023(11)
C16 0.0534(18) 0.0598(18) 0.0426(14) -0.0016(15) 0.0002(13) -0.0013(14)
C17 0.0541(19) 0.094(3) 0.0438(16) -0.0127(19) 0.0066(14) -0.0035(17)
C18 0.114(3) 0.056(2) 0.116(3) 0.029(2) -0.003(3) 0.021(2)
C19 0.0515(18) 0.0576(19) 0.092(2) 0.0157(16) -0.0160(17) 0.0047(17)

loop_
_atom_type_symbol
_atom_type_description
_atom_type_scat_dispersion_real
_atom_type_scat_dispersion_imag
_atom_type_scat_source
C C 0.0033 0.0016 'International Tables Vol C Tables 4.2.6.8 and 6.1.1.4'
H H 0.0000 0.0000 'International Tables Vol C Tables 4.2.6.8 and 6.1.1.4'
N N 0.0061 0.0033 'International Tables Vol C Tables 4.2.6.8 and 6.1.1.4'
O O 0.0106 0.0060 'International Tables Vol C Tables 4.2.6.8 and 6.1.1.4'
Cl Cl 0.1484 0.1585 'International Tables Vol C Tables 4.2.6.8 and 6.1.1.4'

loop_
_geom_angle_atom_site_label_1
_geom_angle_atom_site_label_2
_geom_angle_atom_site_label_3
_geom_angle
C14 O3 C18 117.8(2)
C15 O4 C19 118.6(2)
C1 N1 C4 114.1(2)
C1 N1 C10 123.2(2)
C4 N1 C10 122.6(2)
O1 C1 N1 125.2(3)
O1 C1 C2 126.7(3)
N1 C1 C2 108.1(2)
C1 C2 C3 105.1(2)
C1 C2 C7 113.51(19)
C3 C2 C7 102.98(18)
C1 C2 H2 111.6
C3 C2 H2 111.6
C7 C2 H2 111.6
C4 C3 C2 104.7(2)
C4 C3 C5 113.19(18)
C2 C3 C5 103.01(17)
C4 C3 H3 111.8
C2 C3 H3 111.8
C5 C3 H3 111.8
O2 C4 N1 124.8(2)
O2 C4 C3 127.3(3)
N1 C4 C3 107.9(2)
C9 C5 C6 98.95(17)
C9 C5 C3 107.51(18)
C6 C5 C3 100.94(17)
C9 C5 Cl4 116.28(16)
C6 C5 Cl4 116.64(17)
C3 C5 Cl4 114.41(15)
C7 C6 C5 92.81(17)
C7 C6 Cl5 113.55(16)
C5 C6 Cl5 114.70(15)
C7 C6 Cl6 113.64(16)
C5 C6 Cl6 113.18(16)
Cl5 C6 Cl6 108.47(12)
C8 C7 C6 99.14(18)
C8 C7 C2 107.55(17)
C6 C7 C2 100.98(18)
C8 C7 Cl1 115.47(16)
C6 C7 Cl1 116.16(16)
C2 C7 Cl1 115.42(16)
C9 C8 C7 107.41(19)
C9 C8 Cl2 128.61(18)
C7 C8 Cl2 123.74(17)
C8 C9 C5 107.74(19)
C8 C9 Cl3 128.85(18)
C5 C9 Cl3 123.33(17)
N1 C10 C11 110.3(2)
N1 C10 H10A 109.6
C11 C10 H10A 109.6
N1 C10 H10B 109.6
C11 C10 H10B 109.6
H10A C10 H10B 108.1
C12 C11 C10 113.4(2)
C12 C11 H11A 108.9
C10 C11 H11A 108.9
C12 C11 H11B 108.9
C10 C11 H11B 108.9
H11A C11 H11B 107.7
C17 C12 C13 118.3(3)
C17 C12 C11 121.1(4)
C13 C12 C11 120.5(3)
C12 C13 C14 121.7(3)
C12 C13 H13 119.2
C14 C13 H13 119.2
O3 C14 C13 126.7(3)
O3 C14 C15 114.3(2)
C13 C14 C15 118.9(3)
O4 C15 C16 125.8(2)
O4 C15 C14 114.5(2)
C16 C15 C14 119.7(3)
C15 C16 C17 120.2(3)
C15 C16 H16 119.9
C17 C16 H16 119.9
C12 C17 C16 121.1(3)
C12 C17 H17 119.4
C16 C17 H17 119.4
O3 C18 H18A 109.5
O3 C18 H18B 109.5
H18A C18 H18B 109.5
O3 C18 H18C 109.5
H18A C18 H18C 109.5
H18B C18 H18C 109.5
O4 C19 H19A 109.5
O4 C19 H19B 109.5
H19A C19 H19B 109.5
O4 C19 H19C 109.5
H19A C19 H19C 109.5
H19B C19 H19C 109.5

loop_
_geom_bond_atom_site_label_1
_geom_bond_atom_site_label_2
_geom_bond_distance
Cl1 C7 1.748(2)
Cl2 C8 1.692(2)
Cl3 C9 1.691(2)
Cl4 C5 1.744(2)
Cl5 C6 1.763(2)
Cl6 C6 1.768(2)
O1 C1 1.203(3)
O2 C4 1.201(3)
O3 C14 1.360(3)
O3 C18 1.418(3)
O4 C15 1.358(3)
O4 C19 1.413(3)
N1 C1 1.380(3)
N1 C4 1.384(3)
N1 C10 1.467(3)
C1 C2 1.508(3)
C2 C3 1.543(3)
C2 C7 1.550(3)
C2 H2 0.9800
C3 C4 1.516(3)
C3 C5 1.554(3)
C3 H3 0.9800
C5 C9 1.518(3)
C5 C6 1.551(3)
C6 C7 1.545(3)
C7 C8 1.526(3)
C8 C9 1.322(3)
C10 C11 1.522(4)
C10 H10A 0.9700
C10 H10B 0.9700
C11 C12 1.509(4)
C11 H11A 0.9700
C11 H11B 0.9700
C12 C17 1.375(4)
C12 C13 1.382(4)
C13 C14 1.386(4)
C13 H13 0.9300
C14 C15 1.405(4)
C15 C16 1.365(4)
C16 C17 1.395(4)
C16 H16 0.9300
C17 H17 0.9300
C18 H18A 0.9600
C18 H18B 0.9600
C18 H18C 0.9600
C19 H19A 0.9600
C19 H19B 0.9600
C19 H19C 0.9600

loop_
_geom_hbond_atom_site_label_D
_geom_hbond_atom_site_label_H
_geom_hbond_atom_site_label_A
_geom_hbond_site_symmetry_A
_geom_hbond_distance_DH
_geom_hbond_distance_HA
_geom_hbond_distance_DA
_geom_hbond_angle_DHA
_geom_hbond_publ_flag
C19 H19A O2 11_667 0.96 2.57 3.408(4) 146 yes
C6 Cl6 Cg5 16_656 1.768(2) 3.4060(10) 4.894(2) 140.00(10) yes

loop_
_geom_torsion_atom_site_label_1
_geom_torsion_atom_site_label_2
_geom_torsion_atom_site_label_3
_geom_torsion_atom_site_label_4
_geom_torsion
C4 N1 C1 O1 -179.4(2)
C10 N1 C1 O1 2.1(4)
C4 N1 C1 C2 2.3(3)
C10 N1 C1 C2 -176.2(2)
O1 C1 C2 C3 179.7(2)
N1 C1 C2 C3 -2.1(2)
O1 C1 C2 C7 -68.6(3)
N1 C1 C2 C7 109.7(2)
C1 C2 C3 C4 1.1(2)
C7 C2 C3 C4 -117.95(19)
C1 C2 C3 C5 119.72(18)
C7 C2 C3 C5 0.6(2)
C1 N1 C4 O2 178.5(2)
C10 N1 C4 O2 -3.0(4)
C1 N1 C4 C3 -1.6(3)
C10 N1 C4 C3 176.95(19)
C2 C3 C4 O2 -180.0(2)
C5 C3 C4 O2 68.6(3)
C2 C3 C4 N1 0.1(2)
C5 C3 C4 N1 -111.3(2)
C4 C3 C5 C9 45.4(3)
C2 C3 C5 C9 -67.1(2)
C4 C3 C5 C6 148.5(2)
C2 C3 C5 C6 36.1(2)
C4 C3 C5 Cl4 -85.4(2)
C2 C3 C5 Cl4 162.17(16)
C9 C5 C6 C7 52.57(18)
C3 C5 C6 C7 -57.35(18)
Cl4 C5 C6 C7 178.05(15)
C9 C5 C6 Cl5 170.14(16)
C3 C5 C6 Cl5 60.2(2)
Cl4 C5 C6 Cl5 -64.4(2)
C9 C5 C6 Cl6 -64.7(2)
C3 C5 C6 Cl6 -174.59(15)
Cl4 C5 C6 Cl6 60.8(2)
C5 C6 C7 C8 -52.15(18)
Cl5 C6 C7 C8 -170.68(14)
Cl6 C6 C7 C8 64.71(19)
C5 C6 C7 C2 57.87(18)
Cl5 C6 C7 C2 -60.66(19)
Cl6 C6 C7 C2 174.73(15)
C5 C6 C7 Cl1 -176.50(15)
Cl5 C6 C7 Cl1 65.0(2)
Cl6 C6 C7 Cl1 -59.6(2)
C1 C2 C7 C8 -47.0(3)
C3 C2 C7 C8 66.0(2)
C1 C2 C7 C6 -150.4(2)
C3 C2 C7 C6 -37.3(2)
C1 C2 C7 Cl1 83.5(2)
C3 C2 C7 Cl1 -163.44(16)
C6 C7 C8 C9 34.4(2)
C2 C7 C8 C9 -70.2(2)
Cl1 C7 C8 C9 159.29(17)
C6 C7 C8 Cl2 -150.73(16)
C2 C7 C8 Cl2 104.6(2)
Cl1 C7 C8 Cl2 -25.9(3)
C7 C8 C9 C5 0.7(2)
Cl2 C8 C9 C5 -173.78(16)
C7 C8 C9 Cl3 177.45(17)
Cl2 C8 C9 Cl3 3.0(3)
C6 C5 C9 C8 -35.4(2)
C3 C5 C9 C8 69.1(2)
Cl4 C5 C9 C8 -161.17(16)
C6 C5 C9 Cl3 147.60(17)
C3 C5 C9 Cl3 -107.85(19)
Cl4 C5 C9 Cl3 21.9(2)
C1 N1 C10 C11 94.0(3)
C4 N1 C10 C11 -84.4(3)
N1 C10 C11 C12 175.8(3)
C10 C11 C12 C17 99.6(4)
C10 C11 C12 C13 -82.5(4)
C17 C12 C13 C14 1.1(4)
C11 C12 C13 C14 -176.8(2)
C18 O3 C14 C13 -7.2(4)
C18 O3 C14 C15 172.3(3)
C12 C13 C14 O3 -179.7(2)
C12 C13 C14 C15 0.8(4)
C19 O4 C15 C16 7.7(4)
C19 O4 C15 C14 -172.6(2)
O3 C14 C15 O4 -1.2(3)
C13 C14 C15 O4 178.4(2)
O3 C14 C15 C16 178.5(2)
C13 C14 C15 C16 -1.9(3)
O4 C15 C16 C17 -179.2(2)
C14 C15 C16 C17 1.2(4)
C13 C12 C17 C16 -1.9(4)
C11 C12 C17 C16 176.0(2)
C15 C16 C17 C12 0.8(4)

_cod_database_fobs_code 2242884
